data_4124530
loop_
_publ_author_name
'Inukai, Munehiro'
'Fukushima, Tomohiro'
'Hijikata, Yuh'
'Ogiwara, Naoki'
'Horike, Satoshi'
'Kitagawa, Susumu'

_publ_section_title
;
 Control of Molecular Rotor Rotational Frequencies in Porous Coordination
 Polymers Using a Solid-Solution Approach.
;
_journal_issue 38
_journal_name_full 'Journal of the American Chemical Society'
_journal_page_first 12183
_journal_page_last 12186
_journal_paper_doi 10.1021/jacs.5b05413
_journal_volume 137
_journal_year 2015
_chemical_formula_sum 'C19 H14 N2 O5 Zn'
_chemical_formula_weight 415.69
_chemical_name_systematic
; 
 ? 
;
_space_group_IT_number 2
_symmetry_cell_setting triclinic
_symmetry_space_group_name_Hall '-P 1'
_symmetry_space_group_name_H-M 'P -1'
_atom_sites_solution_hydrogens geom
_atom_sites_solution_primary direct
_atom_sites_solution_secondary difmap
_audit_creation_method SHELXL-97
_cell_angle_alpha 66.229(9)
_cell_angle_beta 75.083(11)
_cell_angle_gamma 76.771(11)
_cell_formula_units_Z 2
_cell_length_a 10.0741(18)
_cell_length_b 10.3250(19)
_cell_length_c 10.5271(17)
_cell_measurement_temperature 293(2)
_cell_measurement_theta_max 27.5
_cell_measurement_theta_min 3
_cell_volume 958.6(3)
_computing_structure_refinement 'SHELXL-97 (Sheldrick, 1997)'
_computing_structure_solution 'SHELXS-97 (Sheldrick, 1990)'
_diffrn_ambient_temperature 293(2)
_diffrn_measured_fraction_theta_full 0.954
_diffrn_measured_fraction_theta_max 0.954
_diffrn_measurement_device_type CCD
_diffrn_measurement_method \w
_diffrn_radiation_monochromator graphite
_diffrn_radiation_source 'fine-focus sealed tube'
_diffrn_radiation_type MoK\a
_diffrn_radiation_wavelength 0.71075
_diffrn_reflns_av_R_equivalents 0.0629
_diffrn_reflns_av_sigmaI/netI 0.1255
_diffrn_reflns_limit_h_max 13
_diffrn_reflns_limit_h_min -11
_diffrn_reflns_limit_k_max 13
_diffrn_reflns_limit_k_min -13
_diffrn_reflns_limit_l_max 13
_diffrn_reflns_limit_l_min -9
_diffrn_reflns_number 7915
_diffrn_reflns_theta_full 27.47
_diffrn_reflns_theta_max 27.47
_diffrn_reflns_theta_min 3.24
_exptl_absorpt_coefficient_mu 1.312
_exptl_absorpt_correction_T_max 0.7793
_exptl_absorpt_correction_T_min 0.7793
_exptl_absorpt_correction_type empirical
_exptl_crystal_colour colorless
_exptl_crystal_density_diffrn 1.440
_exptl_crystal_density_method 'not measured'
_exptl_crystal_description prism
_exptl_crystal_F_000 424
_exptl_crystal_size_max 0.20
_exptl_crystal_size_mid 0.20
_exptl_crystal_size_min 0.20
_refine_diff_density_max 2.337
_refine_diff_density_min -0.665
_refine_diff_density_rms 0.184
_refine_ls_extinction_method none
_refine_ls_goodness_of_fit_ref 1.106
_refine_ls_hydrogen_treatment mixed
_refine_ls_matrix_type full
_refine_ls_number_parameters 245
_refine_ls_number_reflns 4199
_refine_ls_number_restraints 0
_refine_ls_restrained_S_all 1.106
_refine_ls_R_factor_all 0.1366
_refine_ls_R_factor_gt 0.0823
_refine_ls_shift/su_max 0.000
_refine_ls_shift/su_mean 0.000
_refine_ls_structure_factor_coef Fsqd
_refine_ls_weighting_details 'calc w=1/[\s^2^(Fo^2^)+(0.1435P)^2^+1.6382P] where P=(Fo^2^+2Fc^2^)/3'
_refine_ls_weighting_scheme calc
_refine_ls_wR_factor_gt 0.2536
_refine_ls_wR_factor_ref 0.2828
_reflns_number_gt 2463
_reflns_number_total 4199
_reflns_threshold_expression >2sigma(I)
_cod_data_source_file ja5b05413_si_003.cif
_cod_data_source_block ydkr
_cod_depositor_comments 'Adding full bibliography for 4124529--4124530.cif.'
_cod_original_sg_symbol_H-M P-1
_cod_database_code 4124530

loop_
_symmetry_equiv_pos_as_xyz
'x, y, z'
'-x, -y, -z'

loop_
_atom_site_label
_atom_site_type_symbol
_atom_site_fract_x
_atom_site_fract_y
_atom_site_fract_z
_atom_site_U_iso_or_equiv
_atom_site_adp_type
_atom_site_occupancy
_atom_site_symmetry_multiplicity
_atom_site_calc_flag
_atom_site_refinement_flags
Zn1 Zn 0.38897(9) 0.43274(11) -0.09140(10) 0.0237(3) Uani 1 1 d .
O1 O 0.1728(6) 0.4464(7) -0.0899(7) 0.0361(15) Uani 1 1 d .
O2 O 0.3180(5) 0.3316(7) -0.2168(7) 0.0353(15) Uani 1 1 d .
C1 C 0.1972(8) 0.3810(9) -0.1740(9) 0.0281(18) Uani 1 1 d .
C2 C 0.0764(7) 0.3663(9) -0.2238(9) 0.0253(17) Uani 1 1 d .
C3 C -0.0597(8) 0.3932(9) -0.1563(8) 0.0257(17) Uani 1 1 d .
H1 H -0.0781 0.4240 -0.0810 0.031 Uiso 1 1 calc R
C4 C -0.1673(8) 0.3732(9) -0.2036(8) 0.0249(17) Uani 1 1 d .
C5 C -0.1417(9) 0.3306(11) -0.3185(9) 0.035(2) Uani 1 1 d .
H2 H -0.2150 0.3175 -0.3486 0.042 Uiso 1 1 calc R
C6 C -0.0053(8) 0.3076(11) -0.3885(10) 0.036(2) Uani 1 1 d .
C7 C 0.1035(9) 0.3265(10) -0.3415(10) 0.035(2) Uani 1 1 d .
H3 H 0.1943 0.3127 -0.3883 0.041 Uiso 1 1 calc R
C8 C -0.3152(8) 0.3965(8) -0.1296(8) 0.0239(16) Uani 1 1 d .
O3 O 0.0336(7) 0.2720(10) -0.5058(8) 0.063(3) Uani 1 1 d .
C9 C -0.0717(11) 0.2460(16) -0.5552(13) 0.060(3) Uani 1 1 d .
H4 H -0.1124 0.1647 -0.4847 0.090 Uiso 1 1 calc R
H5 H -0.0324 0.2272 -0.6404 0.090 Uiso 1 1 calc R
H6 H -0.1418 0.3283 -0.5739 0.090 Uiso 1 1 calc R
O4 O -0.3397(6) 0.4419(7) -0.0322(6) 0.0328(14) Uani 1 1 d .
O5 O -0.4077(5) 0.3664(7) -0.1704(6) 0.0292(13) Uani 1 1 d .
N1 N 0.3876(7) 0.2417(8) 0.0951(7) 0.0278(15) Uani 1 1 d .
C10 C 0.3038(9) 0.2379(10) 0.2149(9) 0.035(2) Uani 1 1 d .
H7 H 0.2410 0.3193 0.2156 0.042 Uiso 1 1 calc R
C11 C 0.3032(9) 0.1225(10) 0.3376(10) 0.040(2) Uani 1 1 d .
H8 H 0.2418 0.1275 0.4188 0.048 Uiso 1 1 calc R
C12 C 0.3934(8) -0.0029(9) 0.3432(9) 0.0278(18) Uani 1 1 d .
C13 C 0.4786(10) 0.0019(11) 0.2141(9) 0.038(2) Uani 1 1 d .
H9 H 0.5390 -0.0793 0.2084 0.046 Uiso 1 1 calc R
C14 C 0.4751(9) 0.1250(10) 0.0948(9) 0.036(2) Uani 1 1 d .
H10 H 0.5361 0.1257 0.0116 0.043 Uiso 1 1 calc R
C15 C 0.4008(8) -0.1288(9) 0.4733(8) 0.0268(18) Uani 1 1 d .
C16 C 0.3346(10) -0.1233(10) 0.6053(10) 0.039(2) Uani 1 1 d .
H11 H 0.2877 -0.0370 0.6122 0.047 Uiso 1 1 calc R
C17 C 0.3383(10) -0.2455(10) 0.7261(9) 0.036(2) Uani 1 1 d .
H12 H 0.2930 -0.2382 0.8124 0.043 Uiso 1 1 calc R
N2 N 0.4032(7) -0.3726(8) 0.7249(7) 0.0272(15) Uani 1 1 d .
C18 C 0.4713(10) -0.3777(10) 0.5993(9) 0.037(2) Uani 1 1 d .
H13 H 0.5213 -0.4646 0.5968 0.045 Uiso 1 1 calc R
C19 C 0.4716(10) -0.2609(11) 0.4722(10) 0.040(2) Uani 1 1 d .
H14 H 0.5188 -0.2712 0.3877 0.048 Uiso 1 1 calc R

loop_
_atom_site_aniso_label
_atom_site_aniso_U_11
_atom_site_aniso_U_22
_atom_site_aniso_U_33
_atom_site_aniso_U_23
_atom_site_aniso_U_13
_atom_site_aniso_U_12
Zn1 0.0191(5) 0.0280(5) 0.0228(5) -0.0084(4) -0.0031(3) -0.0037(3)
O1 0.024(3) 0.055(4) 0.043(4) -0.034(3) -0.008(3) -0.002(3)
O2 0.018(3) 0.051(4) 0.045(4) -0.026(3) -0.006(3) -0.004(3)
C1 0.021(4) 0.036(5) 0.027(4) -0.011(4) -0.007(3) -0.002(3)
C2 0.016(3) 0.036(5) 0.030(4) -0.017(4) -0.005(3) -0.004(3)
C3 0.021(4) 0.031(4) 0.027(4) -0.012(4) -0.006(3) -0.001(3)
C4 0.020(4) 0.030(4) 0.023(4) -0.009(3) -0.003(3) -0.005(3)
C5 0.027(4) 0.053(6) 0.036(5) -0.026(5) -0.009(4) -0.006(4)
C6 0.017(4) 0.058(6) 0.043(5) -0.034(5) -0.003(4) 0.003(4)
C7 0.027(4) 0.043(6) 0.038(5) -0.020(4) -0.010(4) 0.001(4)
C8 0.022(4) 0.022(4) 0.022(4) -0.002(3) -0.004(3) -0.005(3)
O3 0.029(3) 0.128(8) 0.065(5) -0.076(6) 0.001(3) -0.009(4)
C9 0.041(6) 0.105(11) 0.063(7) -0.060(8) -0.014(5) -0.007(6)
O4 0.028(3) 0.046(4) 0.031(3) -0.025(3) 0.002(2) -0.006(3)
O5 0.017(2) 0.043(4) 0.028(3) -0.015(3) -0.002(2) -0.004(2)
N1 0.027(3) 0.027(4) 0.024(3) -0.006(3) -0.003(3) -0.002(3)
C10 0.030(4) 0.029(5) 0.027(4) -0.002(4) 0.005(4) 0.004(4)
C11 0.040(5) 0.030(5) 0.028(5) -0.002(4) 0.012(4) 0.000(4)
C12 0.026(4) 0.026(4) 0.026(4) -0.006(4) -0.001(3) -0.004(3)
C13 0.041(5) 0.040(6) 0.026(4) -0.016(4) 0.001(4) 0.006(4)
C14 0.040(5) 0.033(5) 0.026(4) -0.010(4) 0.003(4) -0.001(4)
C15 0.020(4) 0.036(5) 0.024(4) -0.014(4) -0.002(3) 0.000(3)
C16 0.054(6) 0.031(5) 0.032(5) -0.018(4) -0.006(4) 0.006(4)
C17 0.051(5) 0.031(5) 0.019(4) -0.012(4) 0.004(4) -0.002(4)
N2 0.031(3) 0.029(4) 0.020(3) -0.009(3) -0.005(3) 0.000(3)
C18 0.044(5) 0.029(5) 0.023(4) -0.004(4) 0.000(4) 0.008(4)
C19 0.042(5) 0.041(6) 0.028(5) -0.015(4) 0.008(4) -0.002(4)

loop_
_atom_type_symbol
_atom_type_description
_atom_type_scat_dispersion_real
_atom_type_scat_dispersion_imag
_atom_type_scat_source
C C 0.0033 0.0016 'International Tables Vol C Tables 4.2.6.8 and 6.1.1.4'
N N 0.0061 0.0033 'International Tables Vol C Tables 4.2.6.8 and 6.1.1.4'
O O 0.0106 0.0060 'International Tables Vol C Tables 4.2.6.8 and 6.1.1.4'
Zn Zn 0.2839 1.4301 'International Tables Vol C Tables 4.2.6.8 and 6.1.1.4'
H H 0.0000 0.0000 'International Tables Vol C Tables 4.2.6.8 and 6.1.1.4'

loop_
_geom_angle_atom_site_label_1
_geom_angle_atom_site_label_2
_geom_angle_atom_site_label_3
_geom_angle
_geom_angle_site_symmetry_1
_geom_angle_site_symmetry_3
O5 Zn1 O4 122.2(2) 1_655 2_565
O5 Zn1 O1 147.2(2) 1_655 .
O4 Zn1 O1 90.3(2) 2_565 .
O5 Zn1 N1 90.9(2) 1_655 .
O4 Zn1 N1 90.5(3) 2_565 .
O1 Zn1 N1 92.9(3) . .
O5 Zn1 N2 86.7(2) 1_655 1_564
O4 Zn1 N2 87.8(3) 2_565 1_564
O1 Zn1 N2 90.9(3) . 1_564
N1 Zn1 N2 175.9(3) . 1_564
O5 Zn1 O2 88.3(2) 1_655 .
O4 Zn1 O2 149.2(2) 2_565 .
O1 Zn1 O2 59.0(2) . .
N1 Zn1 O2 93.8(3) . .
N2 Zn1 O2 89.5(3) 1_564 .
O5 Zn1 C1 117.6(2) 1_655 .
O4 Zn1 C1 119.9(2) 2_565 .
O1 Zn1 C1 29.7(2) . .
N1 Zn1 C1 94.8(3) . .
N2 Zn1 C1 89.3(3) 1_564 .
O2 Zn1 C1 29.3(2) . .
C1 O1 Zn1 93.0(5) . .
C1 O2 Zn1 86.4(5) . .
O2 C1 O1 121.4(7) . .
O2 C1 C2 120.6(7) . .
O1 C1 C2 117.9(7) . .
O2 C1 Zn1 64.2(4) . .
O1 C1 Zn1 57.3(4) . .
C2 C1 Zn1 173.9(6) . .
C3 C2 C7 120.5(7) . .
C3 C2 C1 121.2(7) . .
C7 C2 C1 118.3(7) . .
C4 C3 C2 118.9(7) . .
C4 C3 H1 120.6 . .
C2 C3 H1 120.6 . .
C3 C4 C5 121.2(7) . .
C3 C4 C8 120.1(7) . .
C5 C4 C8 118.6(7) . .
C4 C5 C6 119.8(7) . .
C4 C5 H2 120.1 . .
C6 C5 H2 120.1 . .
O3 C6 C7 114.8(7) . .
O3 C6 C5 125.7(8) . .
C7 C6 C5 119.4(8) . .
C6 C7 C2 120.1(8) . .
C6 C7 H3 119.9 . .
C2 C7 H3 119.9 . .
O4 C8 O5 123.7(7) . .
O4 C8 C4 119.1(7) . .
O5 C8 C4 117.3(7) . .
C6 O3 C9 117.3(7) . .
O3 C9 H4 109.5 . .
O3 C9 H5 109.5 . .
H4 C9 H5 109.5 . .
O3 C9 H6 109.5 . .
H4 C9 H6 109.5 . .
H5 C9 H6 109.5 . .
C8 O4 Zn1 165.7(6) . 2_565
C8 O5 Zn1 115.9(5) . 1_455
C14 N1 C10 117.5(7) . .
C14 N1 Zn1 120.9(5) . .
C10 N1 Zn1 121.6(6) . .
N1 C10 C11 124.1(8) . .
N1 C10 H7 118.0 . .
C11 C10 H7 118.0 . .
C10 C11 C12 120.8(8) . .
C10 C11 H8 119.6 . .
C12 C11 H8 119.6 . .
C11 C12 C13 114.3(8) . .
C11 C12 C15 123.2(7) . .
C13 C12 C15 122.5(8) . .
C14 C13 C12 121.3(8) . .
C14 C13 H9 119.4 . .
C12 C13 H9 119.4 . .
N1 C14 C13 122.1(8) . .
N1 C14 H10 119.0 . .
C13 C14 H10 119.0 . .
C19 C15 C16 116.3(8) . .
C19 C15 C12 122.0(7) . .
C16 C15 C12 121.7(8) . .
C17 C16 C15 120.5(8) . .
C17 C16 H11 119.7 . .
C15 C16 H11 119.7 . .
N2 C17 C16 123.3(8) . .
N2 C17 H12 118.3 . .
C16 C17 H12 118.3 . .
C17 N2 C18 116.5(7) . .
C17 N2 Zn1 123.3(5) . 1_546
C18 N2 Zn1 119.9(6) . 1_546
N2 C18 C19 124.0(8) . .
N2 C18 H13 118.0 . .
C19 C18 H13 118.0 . .
C15 C19 C18 119.2(8) . .
C15 C19 H14 120.4 . .
C18 C19 H14 120.4 . .

loop_
_geom_bond_atom_site_label_1
_geom_bond_atom_site_label_2
_geom_bond_distance
_geom_bond_site_symmetry_2
Zn1 O5 2.073(5) 1_655
Zn1 O4 2.084(6) 2_565
Zn1 O1 2.146(6) .
Zn1 N1 2.150(7) .
Zn1 N2 2.157(7) 1_564
Zn1 O2 2.298(6) .
Zn1 C1 2.547(8) .
O1 C1 1.263(10) .
O2 C1 1.250(9) .
C1 C2 1.502(10) .
C2 C3 1.395(11) .
C2 C7 1.401(11) .
C3 C4 1.388(11) .
C3 H1 0.9300 .
C4 C5 1.393(11) .
C4 C8 1.508(10) .
C5 C6 1.399(11) .
C5 H2 0.9300 .
C6 O3 1.365(10) .
C6 C7 1.393(12) .
C7 H3 0.9300 .
C8 O4 1.240(10) .
C8 O5 1.263(9) .
O3 C9 1.412(11) .
C9 H4 0.9600 .
C9 H5 0.9600 .
C9 H6 0.9600 .
O4 Zn1 2.084(6) 2_565
O5 Zn1 2.073(5) 1_455
N1 C14 1.320(11) .
N1 C10 1.317(10) .
C10 C11 1.359(12) .
C10 H7 0.9300 .
C11 C12 1.390(12) .
C11 H8 0.9300 .
C12 C13 1.397(11) .
C12 C15 1.465(11) .
C13 C14 1.382(13) .
C13 H9 0.9300 .
C14 H10 0.9300 .
C15 C19 1.390(12) .
C15 C16 1.395(11) .
C16 C17 1.386(12) .
C16 H11 0.9300 .
C17 N2 1.329(11) .
C17 H12 0.9300 .
N2 C18 1.339(10) .
N2 Zn1 2.157(7) 1_546
C18 C19 1.394(12) .
C18 H13 0.9300 .
C19 H14 0.9300 .
